data_7151838
loop_
_publ_author_name
'Yang, Yuan-Liang'
'Pei, Cheng-Kui'
'Shi, Min'

_publ_section_title
;
 Multifunctional chiral phosphines-catalyzed highly diastereoselective
 and enantioselective substitution of Morita-Baylis-Hillman adducts
 with oxazolones.
;
_journal_issue 9
_journal_name_full 'Organic &amp; biomolecular chemistry'
_journal_page_first 3349
_journal_page_last 3358
_journal_paper_doi 10.1039/c1ob00017a
_journal_volume 9
_journal_year 2011
_chemical_absolute_configuration ad
_chemical_formula_sum 'C23 H22 Br N O3'
_chemical_formula_weight 440.33
_chemical_name_systematic
;
?
;
_space_group_IT_number 19
_symmetry_cell_setting orthorhombic
_symmetry_space_group_name_Hall 'P 2ac 2ab'
_symmetry_space_group_name_H-M 'P 21 21 21'
_atom_sites_solution_hydrogens geom
_atom_sites_solution_primary direct
_atom_sites_solution_secondary difmap
_audit_creation_method SHELXL-97
_cell_angle_alpha 90.00
_cell_angle_beta 90.00
_cell_angle_gamma 90.00
_cell_formula_units_Z 4
_cell_length_a 10.5465(15)
_cell_length_b 13.646(2)
_cell_length_c 14.694(2)
_cell_measurement_reflns_used 2506
_cell_measurement_temperature 293(2)
_cell_measurement_theta_max 40.510
_cell_measurement_theta_min 4.881
_cell_volume 2114.7(5)
_computing_cell_refinement 'Bruker SMART'
_computing_data_collection 'Bruker SMART'
_computing_data_reduction 'Bruker SHELXTL'
_computing_molecular_graphics 'Bruker SHELXTL'
_computing_publication_material 'Bruker SHELXTL'
_computing_structure_refinement 'SHELXL-97 (Sheldrick, 1997)'
_computing_structure_solution 'SHELXS-97 (Sheldrick, 1990)'
_diffrn_ambient_temperature 293(2)
_diffrn_measured_fraction_theta_full 0.997
_diffrn_measured_fraction_theta_max 0.997
_diffrn_measurement_device_type 'CCD area detector'
_diffrn_measurement_method 'phi and omega scans'
_diffrn_radiation_monochromator graphite
_diffrn_radiation_source 'fine-focus sealed tube'
_diffrn_radiation_type MoK\a
_diffrn_radiation_wavelength 0.71073
_diffrn_reflns_av_R_equivalents 0.0760
_diffrn_reflns_av_sigmaI/netI 0.1151
_diffrn_reflns_limit_h_max 13
_diffrn_reflns_limit_h_min -9
_diffrn_reflns_limit_k_max 16
_diffrn_reflns_limit_k_min -17
_diffrn_reflns_limit_l_max 18
_diffrn_reflns_limit_l_min -19
_diffrn_reflns_number 12821
_diffrn_reflns_theta_full 27.50
_diffrn_reflns_theta_max 27.50
_diffrn_reflns_theta_min 2.04
_exptl_absorpt_coefficient_mu 1.966
_exptl_absorpt_correction_T_max 1.0000
_exptl_absorpt_correction_T_min 0.2039
_exptl_absorpt_correction_type empirical
_exptl_absorpt_process_details sadabs
_exptl_crystal_colour colorless
_exptl_crystal_density_diffrn 1.383
_exptl_crystal_density_method 'not measured'
_exptl_crystal_description prismatic
_exptl_crystal_F_000 904
_exptl_crystal_size_max 0.398
_exptl_crystal_size_mid 0.325
_exptl_crystal_size_min 0.280
_refine_diff_density_max 0.443
_refine_diff_density_min -0.463
_refine_diff_density_rms 0.044
_refine_ls_abs_structure_details 'Flack H D (1983), Acta Cryst. A39, 876-881'
_refine_ls_abs_structure_Flack 0.033(10)
_refine_ls_extinction_coef 0.0688(18)
_refine_ls_extinction_expression Fc^*^=kFc[1+0.001xFc^2^\l^3^/sin(2\q)]^-1/4^
_refine_ls_extinction_method SHELXL
_refine_ls_goodness_of_fit_ref 0.903
_refine_ls_hydrogen_treatment constr
_refine_ls_matrix_type full
_refine_ls_number_parameters 257
_refine_ls_number_reflns 4811
_refine_ls_number_restraints 0
_refine_ls_restrained_S_all 0.903
_refine_ls_R_factor_all 0.0961
_refine_ls_R_factor_gt 0.0406
_refine_ls_shift/su_max 0.002
_refine_ls_shift/su_mean 0.000
_refine_ls_structure_factor_coef Fsqd
_refine_ls_weighting_details
; calc
[0.00000+1.00000exp(2.00(sin\q/\l)^2^)]/
[\s^2^(Fo^2^)+0.0000+0.0000*P+(0.0356P)^2^+0.0000sin\q/\l]
where P = 0.33333Fo^2^ + 0.66667Fc^2^
;
_refine_ls_weighting_scheme calc
_refine_ls_wR_factor_gt 0.0835
_refine_ls_wR_factor_ref 0.0952
_reflns_number_gt 2285
_reflns_number_total 4811
_reflns_threshold_expression >2sigma(I)
_cod_data_source_file c1ob00017a.txt
_cod_data_source_block cd201304
_cod_depositor_comments
;
The following automatic conversions were performed:
'_symmetry_cell_setting' value 'Orthorhombic' changed to 'orthorhombic'
according to '/home/saulius/struct/CIF-dictionaries/cif_core.dic'
dictionary named 'cif_core.dic' version 2.4.1 from 2010-06-29.

Automatic conversion script
Id: cif_fix_enum 1555 2011-01-17 13:19:09Z saulius 
;
_cod_original_cell_volume 2114.8(5)
_cod_original_sg_symbol_H-M P2(1)2(1)2(1)
_cod_database_code 7151838

loop_
_symmetry_equiv_pos_as_xyz
'x, y, z'
'-x+1/2, -y, z+1/2'
'-x, y+1/2, -z+1/2'
'x+1/2, -y+1/2, -z'

loop_
_atom_site_label
_atom_site_type_symbol
_atom_site_fract_x
_atom_site_fract_y
_atom_site_fract_z
_atom_site_U_iso_or_equiv
_atom_site_adp_type
_atom_site_occupancy
_atom_site_symmetry_multiplicity
_atom_site_calc_flag
_atom_site_refinement_flags
_atom_site_disorder_assembly
_atom_site_disorder_group
Br Br 0.64024(4) 0.25266(4) 1.07346(3) 0.0913(2) Uani 1 1 d . . .
O1 O 0.4705(2) 0.55621(18) 0.72167(18) 0.0598(7) Uani 1 1 d . . .
O2 O 0.6827(2) 0.54701(17) 0.72699(17) 0.0530(6) Uani 1 1 d . . .
O3 O 0.3011(3) 0.2309(2) 0.6356(2) 0.0860(9) Uani 1 1 d . . .
N1 N 0.7251(3) 0.4175(2) 0.6372(2) 0.0487(7) Uani 1 1 d . . .
C1 C 0.5661(3) 0.5171(3) 0.6965(3) 0.0500(9) Uani 1 1 d . . .
C2 C 0.7684(3) 0.4820(3) 0.6889(2) 0.0464(9) Uani 1 1 d . . .
C3 C 0.5868(3) 0.4316(2) 0.6328(2) 0.0442(8) Uani 1 1 d . . .
C4 C 0.5464(4) 0.4596(3) 0.5352(2) 0.0540(9) Uani 1 1 d . . .
H4 H 0.5753 0.4073 0.4945 0.065 Uiso 1 1 calc R . .
C5 C 0.6083(3) 0.5538(3) 0.5044(3) 0.0662(11) Uani 1 1 d . . .
H5A H 0.5709 0.6081 0.5361 0.099 Uiso 1 1 calc R . .
H5B H 0.5959 0.5619 0.4401 0.099 Uiso 1 1 calc R . .
H5C H 0.6975 0.5513 0.5173 0.099 Uiso 1 1 calc R . .
C6 C 0.4019(4) 0.4673(3) 0.5255(3) 0.0752(12) Uani 1 1 d . . .
H6A H 0.3691 0.5099 0.5719 0.113 Uiso 1 1 calc R . .
H6B H 0.3648 0.4035 0.5318 0.113 Uiso 1 1 calc R . .
H6C H 0.3814 0.4935 0.4666 0.113 Uiso 1 1 calc R . .
C7 C 0.5149(3) 0.3416(3) 0.6712(2) 0.0483(9) Uani 1 1 d . . .
H7 H 0.4254 0.3609 0.6724 0.058 Uiso 1 1 calc R . .
C8 C 0.5199(3) 0.2504(3) 0.6131(2) 0.0506(8) Uani 1 1 d . . .
C9 C 0.6210(4) 0.2210(3) 0.5680(3) 0.0757(12) Uani 1 1 d . . .
H9A H 0.6173 0.1647 0.5324 0.091 Uiso 1 1 calc R . .
H9B H 0.6961 0.2565 0.5719 0.091 Uiso 1 1 calc R . .
C10 C 0.3977(4) 0.1951(3) 0.6085(3) 0.0621(11) Uani 1 1 d . . .
C11 C 0.3993(4) 0.0944(3) 0.5674(3) 0.0836(14) Uani 1 1 d . . .
H11A H 0.3191 0.0630 0.5779 0.125 Uiso 1 1 calc R . .
H11B H 0.4656 0.0564 0.5949 0.125 Uiso 1 1 calc R . .
H11C H 0.4141 0.0993 0.5031 0.125 Uiso 1 1 calc R . .
C12 C 0.5490(3) 0.3194(2) 0.7699(2) 0.0434(8) Uani 1 1 d . . .
C13 C 0.4652(4) 0.3435(3) 0.8381(3) 0.0608(11) Uani 1 1 d . . .
H13 H 0.3887 0.3732 0.8231 0.073 Uiso 1 1 calc R . .
C14 C 0.4920(4) 0.3248(3) 0.9281(3) 0.0656(10) Uani 1 1 d . . .
H14 H 0.4344 0.3412 0.9735 0.079 Uiso 1 1 calc R . .
C15 C 0.6044(4) 0.2817(3) 0.9492(2) 0.0595(10) Uani 1 1 d . . .
C16 C 0.6909(3) 0.2578(3) 0.8836(3) 0.0654(10) Uani 1 1 d . . .
H16 H 0.7682 0.2298 0.8995 0.078 Uiso 1 1 calc R . .
C17 C 0.6621(3) 0.2758(3) 0.7944(2) 0.0567(10) Uani 1 1 d . . .
H17 H 0.7198 0.2583 0.7493 0.068 Uiso 1 1 calc R . .
C18 C 0.9014(3) 0.4987(3) 0.7148(3) 0.0523(9) Uani 1 1 d . . .
C19 C 0.9349(4) 0.5811(3) 0.7621(3) 0.0621(11) Uani 1 1 d . . .
H19 H 0.8737 0.6263 0.7799 0.075 Uiso 1 1 calc R . .
C20 C 1.0625(4) 0.5963(4) 0.7834(3) 0.0799(13) Uani 1 1 d . . .
H20 H 1.0868 0.6514 0.8162 0.096 Uiso 1 1 calc R . .
C21 C 1.1514(4) 0.5298(5) 0.7558(3) 0.0898(16) Uani 1 1 d . . .
H21 H 1.2365 0.5411 0.7684 0.108 Uiso 1 1 calc R . .
C22 C 1.1171(4) 0.4475(4) 0.7101(4) 0.0905(15) Uani 1 1 d . . .
H22 H 1.1786 0.4026 0.6921 0.109 Uiso 1 1 calc R . .
C23 C 0.9921(4) 0.4304(3) 0.6904(3) 0.0719(13) Uani 1 1 d . . .
H23 H 0.9683 0.3730 0.6607 0.086 Uiso 1 1 calc R . .

loop_
_atom_site_aniso_label
_atom_site_aniso_U_11
_atom_site_aniso_U_22
_atom_site_aniso_U_33
_atom_site_aniso_U_23
_atom_site_aniso_U_13
_atom_site_aniso_U_12
Br 0.1044(4) 0.1065(4) 0.0631(2) 0.0044(3) -0.0146(2) -0.0256(3)
O1 0.0339(15) 0.0606(16) 0.0849(18) -0.0067(14) 0.0036(13) 0.0108(12)
O2 0.0301(14) 0.0545(15) 0.0745(16) -0.0096(13) 0.0010(12) -0.0010(11)
O3 0.0461(18) 0.079(2) 0.133(2) 0.007(2) -0.0065(17) -0.0158(17)
N1 0.0363(19) 0.0484(18) 0.0612(19) 0.0000(16) 0.0070(14) 0.0010(14)
C1 0.032(2) 0.052(2) 0.066(2) 0.0016(19) 0.0020(18) 0.0002(18)
C2 0.028(2) 0.046(2) 0.065(2) 0.0020(19) 0.0102(18) 0.0024(18)
C3 0.028(2) 0.047(2) 0.058(2) 0.0001(17) 0.0052(15) -0.0017(16)
C4 0.049(2) 0.057(2) 0.056(2) 0.0020(19) 0.0047(18) -0.0030(18)
C5 0.064(3) 0.059(3) 0.075(3) 0.009(2) 0.007(2) 0.0029(19)
C6 0.050(3) 0.100(3) 0.076(3) 0.017(2) -0.013(2) -0.005(2)
C7 0.030(2) 0.053(2) 0.062(2) 0.0038(18) 0.0044(16) 0.0005(16)
C8 0.042(2) 0.052(2) 0.0574(18) 0.001(2) -0.0025(15) -0.008(2)
C9 0.079(3) 0.059(3) 0.089(3) -0.019(2) 0.002(2) -0.005(2)
C10 0.062(3) 0.064(3) 0.061(2) 0.017(2) -0.021(2) -0.016(2)
C11 0.102(4) 0.082(3) 0.067(3) -0.004(3) -0.016(3) -0.035(3)
C12 0.030(2) 0.045(2) 0.055(2) -0.0040(17) 0.0074(16) -0.0049(15)
C13 0.045(2) 0.070(3) 0.067(3) 0.008(2) 0.011(2) 0.002(2)
C14 0.058(3) 0.072(3) 0.067(3) 0.000(2) 0.016(2) -0.007(2)
C15 0.060(3) 0.058(3) 0.061(2) 0.0012(18) 0.0012(18) -0.0196(19)
C16 0.049(2) 0.068(3) 0.079(3) 0.002(3) -0.0100(19) 0.008(2)
C17 0.042(2) 0.068(3) 0.060(2) 0.0038(19) 0.0017(17) 0.0131(19)
C18 0.029(2) 0.066(3) 0.063(2) 0.009(2) 0.0059(18) -0.0022(18)
C19 0.039(2) 0.065(3) 0.082(3) 0.006(2) -0.001(2) -0.003(2)
C20 0.049(3) 0.092(3) 0.099(3) 0.009(3) -0.011(3) -0.015(3)
C21 0.029(3) 0.138(5) 0.102(4) 0.012(3) -0.007(3) -0.001(3)
C22 0.041(3) 0.123(4) 0.108(4) 0.011(4) 0.000(3) 0.019(3)
C23 0.039(3) 0.089(3) 0.087(3) -0.003(3) 0.003(2) 0.003(2)

loop_
_atom_type_symbol
_atom_type_description
_atom_type_scat_dispersion_real
_atom_type_scat_dispersion_imag
_atom_type_scat_source
C C 0.0033 0.0016 'International Tables Vol C Tables 4.2.6.8 and 6.1.1.4'
H H 0.0000 0.0000 'International Tables Vol C Tables 4.2.6.8 and 6.1.1.4'
N N 0.0061 0.0033 'International Tables Vol C Tables 4.2.6.8 and 6.1.1.4'
O O 0.0106 0.0060 'International Tables Vol C Tables 4.2.6.8 and 6.1.1.4'
Br Br -0.2901 2.4595 'International Tables Vol C Tables 4.2.6.8 and 6.1.1.4'

loop_
_geom_angle_atom_site_label_1
_geom_angle_atom_site_label_2
_geom_angle_atom_site_label_3
_geom_angle
_geom_angle_site_symmetry_1
_geom_angle_site_symmetry_3
_geom_angle_publ_flag
C1 O2 C2 105.2(3) . . ?
C2 N1 C3 107.3(3) . . ?
O1 C1 O2 121.4(3) . . ?
O1 C1 C3 131.0(3) . . ?
O2 C1 C3 107.6(3) . . ?
N1 C2 O2 117.3(3) . . ?
N1 C2 C18 127.9(3) . . ?
O2 C2 C18 114.8(3) . . ?
N1 C3 C1 102.5(3) . . ?
N1 C3 C4 110.3(3) . . ?
C1 C3 C4 110.1(3) . . ?
N1 C3 C7 111.5(3) . . ?
C1 C3 C7 108.4(3) . . ?
C4 C3 C7 113.5(3) . . ?
C5 C4 C6 110.0(3) . . ?
C5 C4 C3 111.7(3) . . ?
C6 C4 C3 112.2(3) . . ?
C5 C4 H4 107.6 . . ?
C6 C4 H4 107.6 . . ?
C3 C4 H4 107.6 . . ?
C4 C5 H5A 109.5 . . ?
C4 C5 H5B 109.5 . . ?
H5A C5 H5B 109.5 . . ?
C4 C5 H5C 109.5 . . ?
H5A C5 H5C 109.5 . . ?
H5B C5 H5C 109.5 . . ?
C4 C6 H6A 109.5 . . ?
C4 C6 H6B 109.5 . . ?
H6A C6 H6B 109.5 . . ?
C4 C6 H6C 109.5 . . ?
H6A C6 H6C 109.5 . . ?
H6B C6 H6C 109.5 . . ?
C8 C7 C12 111.5(3) . . ?
C8 C7 C3 115.4(3) . . ?
C12 C7 C3 112.8(3) . . ?
C8 C7 H7 105.4 . . ?
C12 C7 H7 105.4 . . ?
C3 C7 H7 105.4 . . ?
C9 C8 C10 121.4(4) . . ?
C9 C8 C7 124.3(3) . . ?
C10 C8 C7 114.3(3) . . ?
C8 C9 H9A 120.0 . . ?
C8 C9 H9B 120.0 . . ?
H9A C9 H9B 120.0 . . ?
O3 C10 C8 120.8(4) . . ?
O3 C10 C11 121.1(4) . . ?
C8 C10 C11 118.1(4) . . ?
C10 C11 H11A 109.5 . . ?
C10 C11 H11B 109.5 . . ?
H11A C11 H11B 109.5 . . ?
C10 C11 H11C 109.5 . . ?
H11A C11 H11C 109.5 . . ?
H11B C11 H11C 109.5 . . ?
C13 C12 C17 117.9(3) . . ?
C13 C12 C7 119.6(3) . . ?
C17 C12 C7 122.5(3) . . ?
C14 C13 C12 121.6(4) . . ?
C14 C13 H13 119.2 . . ?
C12 C13 H13 119.2 . . ?
C15 C14 C13 118.6(4) . . ?
C15 C14 H14 120.7 . . ?
C13 C14 H14 120.7 . . ?
C14 C15 C16 121.7(4) . . ?
C14 C15 Br 118.8(3) . . ?
C16 C15 Br 119.5(3) . . ?
C15 C16 C17 119.0(3) . . ?
C15 C16 H16 120.5 . . ?
C17 C16 H16 120.5 . . ?
C16 C17 C12 121.3(3) . . ?
C16 C17 H17 119.4 . . ?
C12 C17 H17 119.4 . . ?
C19 C18 C23 120.5(4) . . ?
C19 C18 C2 120.3(3) . . ?
C23 C18 C2 119.2(4) . . ?
C18 C19 C20 119.0(4) . . ?
C18 C19 H19 120.5 . . ?
C20 C19 H19 120.5 . . ?
C21 C20 C19 119.7(5) . . ?
C21 C20 H20 120.1 . . ?
C19 C20 H20 120.1 . . ?
C22 C21 C20 120.9(5) . . ?
C22 C21 H21 119.5 . . ?
C20 C21 H21 119.5 . . ?
C21 C22 C23 120.1(5) . . ?
C21 C22 H22 119.9 . . ?
C23 C22 H22 119.9 . . ?
C22 C23 C18 119.7(5) . . ?
C22 C23 H23 120.1 . . ?
C18 C23 H23 120.1 . . ?

loop_
_geom_bond_atom_site_label_1
_geom_bond_atom_site_label_2
_geom_bond_distance
_geom_bond_site_symmetry_2
_geom_bond_publ_flag
Br C15 1.906(4) . ?
O1 C1 1.199(4) . ?
O2 C1 1.371(4) . ?
O2 C2 1.384(4) . ?
O3 C10 1.198(4) . ?
N1 C2 1.249(4) . ?
N1 C3 1.472(4) . ?
C1 C3 1.512(5) . ?
C2 C18 1.472(5) . ?
C3 C4 1.544(5) . ?
C3 C7 1.550(5) . ?
C4 C5 1.512(5) . ?
C4 C6 1.535(5) . ?
C4 H4 0.9800 . ?
C5 H5A 0.9600 . ?
C5 H5B 0.9600 . ?
C5 H5C 0.9600 . ?
C6 H6A 0.9600 . ?
C6 H6B 0.9600 . ?
C6 H6C 0.9600 . ?
C7 C8 1.510(5) . ?
C7 C12 1.524(5) . ?
C7 H7 0.9800 . ?
C8 C9 1.319(5) . ?
C8 C10 1.495(5) . ?
C9 H9A 0.9300 . ?
C9 H9B 0.9300 . ?
C10 C11 1.501(6) . ?
C11 H11A 0.9600 . ?
C11 H11B 0.9600 . ?
C11 H11C 0.9600 . ?
C12 C13 1.377(5) . ?
C12 C17 1.381(4) . ?
C13 C14 1.375(5) . ?
C13 H13 0.9300 . ?
C14 C15 1.359(5) . ?
C14 H14 0.9300 . ?
C15 C16 1.366(5) . ?
C16 C17 1.369(5) . ?
C16 H16 0.9300 . ?
C17 H17 0.9300 . ?
C18 C19 1.369(5) . ?
C18 C23 1.383(5) . ?
C19 C20 1.396(6) . ?
C19 H19 0.9300 . ?
C20 C21 1.367(7) . ?
C20 H20 0.9300 . ?
C21 C22 1.358(7) . ?
C21 H21 0.9300 . ?
C22 C23 1.369(6) . ?
C22 H22 0.9300 . ?
C23 H23 0.9300 . ?

loop_
_geom_torsion_atom_site_label_1
_geom_torsion_atom_site_label_2
_geom_torsion_atom_site_label_3
_geom_torsion_atom_site_label_4
_geom_torsion
_geom_torsion_site_symmetry_1
_geom_torsion_site_symmetry_2
_geom_torsion_site_symmetry_3
_geom_torsion_site_symmetry_4
_geom_torsion_publ_flag
C2 O2 C1 O1 176.1(3) . . . . ?
C2 O2 C1 C3 -2.8(3) . . . . ?
C3 N1 C2 O2 -0.2(4) . . . . ?
C3 N1 C2 C18 -179.7(3) . . . . ?
C1 O2 C2 N1 2.0(4) . . . . ?
C1 O2 C2 C18 -178.4(3) . . . . ?
C2 N1 C3 C1 -1.5(4) . . . . ?
C2 N1 C3 C4 115.7(3) . . . . ?
C2 N1 C3 C7 -117.2(3) . . . . ?
O1 C1 C3 N1 -176.1(4) . . . . ?
O2 C1 C3 N1 2.7(3) . . . . ?
O1 C1 C3 C4 66.6(5) . . . . ?
O2 C1 C3 C4 -114.6(3) . . . . ?
O1 C1 C3 C7 -58.1(5) . . . . ?
O2 C1 C3 C7 120.6(3) . . . . ?
N1 C3 C4 C5 -60.3(4) . . . . ?
C1 C3 C4 C5 52.1(4) . . . . ?
C7 C3 C4 C5 173.8(3) . . . . ?
N1 C3 C4 C6 175.6(3) . . . . ?
C1 C3 C4 C6 -72.0(4) . . . . ?
C7 C3 C4 C6 49.7(4) . . . . ?
N1 C3 C7 C8 -71.0(4) . . . . ?
C1 C3 C7 C8 177.0(3) . . . . ?
C4 C3 C7 C8 54.3(4) . . . . ?
N1 C3 C7 C12 58.8(4) . . . . ?
C1 C3 C7 C12 -53.2(4) . . . . ?
C4 C3 C7 C12 -175.9(3) . . . . ?
C12 C7 C8 C9 -91.5(4) . . . . ?
C3 C7 C8 C9 38.9(5) . . . . ?
C12 C7 C8 C10 89.8(3) . . . . ?
C3 C7 C8 C10 -139.8(3) . . . . ?
C9 C8 C10 O3 -166.4(4) . . . . ?
C7 C8 C10 O3 12.4(5) . . . . ?
C9 C8 C10 C11 12.6(5) . . . . ?
C7 C8 C10 C11 -168.7(3) . . . . ?
C8 C7 C12 C13 -123.8(3) . . . . ?
C3 C7 C12 C13 104.4(4) . . . . ?
C8 C7 C12 C17 56.3(4) . . . . ?
C3 C7 C12 C17 -75.5(4) . . . . ?
C17 C12 C13 C14 -0.2(6) . . . . ?
C7 C12 C13 C14 179.9(3) . . . . ?
C12 C13 C14 C15 0.2(6) . . . . ?
C13 C14 C15 C16 0.7(6) . . . . ?
C13 C14 C15 Br -178.5(3) . . . . ?
C14 C15 C16 C17 -1.6(6) . . . . ?
Br C15 C16 C17 177.7(3) . . . . ?
C15 C16 C17 C12 1.5(6) . . . . ?
C13 C12 C17 C16 -0.7(5) . . . . ?
C7 C12 C17 C16 179.2(4) . . . . ?
N1 C2 C18 C19 170.8(4) . . . . ?
O2 C2 C18 C19 -8.7(5) . . . . ?
N1 C2 C18 C23 -9.0(6) . . . . ?
O2 C2 C18 C23 171.4(3) . . . . ?
C23 C18 C19 C20 1.6(6) . . . . ?
C2 C18 C19 C20 -178.2(4) . . . . ?
C18 C19 C20 C21 0.8(6) . . . . ?
C19 C20 C21 C22 -1.9(7) . . . . ?
C20 C21 C22 C23 0.5(8) . . . . ?
C21 C22 C23 C18 2.0(8) . . . . ?
C19 C18 C23 C22 -3.1(7) . . . . ?
C2 C18 C23 C22 176.7(4) . . . . ?

loop_
_cod_related_entry_id
_cod_related_entry_database
_cod_related_entry_code
1 ChemSpider 30653490
